data_4071654
loop_
_publ_author_name
'Zhang, Jing'
'Gandelman, Mark'
'Shimon, Linda J. W.'
'Milstein, David'

_publ_section_title
;
 Stable Carbene and Diazoalkane Complexes of the Same Complex System.
 Synthesis, Structure, and Reactivity of PNP&#x2212;Ru(II) Fluorenylidene
 and Diazofluorene Complexes
;
_journal_issue 14
_journal_name_full Organometallics
_journal_page_first 3526
_journal_paper_doi 10.1021/om800294v
_journal_volume 27
_journal_year 2008
_chemical_formula_moiety 'C36 H51 Cl2 N3 P2 Ru'
_chemical_formula_sum 'C36 H51 Cl2 N3 P2 Ru'
_chemical_formula_weight 759.71
_chemical_name_systematic
; 
 ? 
;
_space_group_IT_number 61
_symmetry_cell_setting orthorhombic
_symmetry_space_group_name_Hall '-P 2ac 2ab'
_symmetry_space_group_name_H-M 'P b c a'
_atom_sites_solution_hydrogens geom
_atom_sites_solution_primary direct
_atom_sites_solution_secondary difmap
_audit_creation_method SHELXL-97
_cell_angle_alpha 90.00
_cell_angle_beta 90.00
_cell_angle_gamma 90.00
_cell_formula_units_Z 8
_cell_length_a 18.0783(3)
_cell_length_b 14.7973(3)
_cell_length_c 27.1111(6)
_cell_measurement_reflns_used 9105
_cell_measurement_temperature 120(2)
_cell_measurement_theta_max 27.48
_cell_measurement_theta_min 0.41
_cell_volume 7252.5(2)
_computing_cell_refinement HKL
_computing_data_collection 'Collect package (Bruker Nonius)'
_computing_data_reduction HKL
_computing_structure_refinement 'SHELXL-97 (Sheldrick, 1997)'
_computing_structure_solution 'SHELXS-97 (Sheldrick, 1990)'
_diffrn_ambient_temperature 120(2)
_diffrn_measured_fraction_theta_full 0.985
_diffrn_measured_fraction_theta_max 0.985
_diffrn_measurement_device_type 'Nonius KappaCCD'
_diffrn_measurement_method 'phi and omega scans'
_diffrn_radiation_monochromator graphite
_diffrn_radiation_source 'fine-focus sealed tube'
_diffrn_radiation_type MoK\a
_diffrn_radiation_wavelength 0.71073
_diffrn_reflns_av_R_equivalents 0.0850
_diffrn_reflns_av_sigmaI/netI 0.0506
_diffrn_reflns_limit_h_max 23
_diffrn_reflns_limit_h_min 0
_diffrn_reflns_limit_k_max 19
_diffrn_reflns_limit_k_min 0
_diffrn_reflns_limit_l_max 35
_diffrn_reflns_limit_l_min 0
_diffrn_reflns_number 38740
_diffrn_reflns_theta_full 27.64
_diffrn_reflns_theta_max 27.64
_diffrn_reflns_theta_min 2.64
_exptl_absorpt_coefficient_mu 0.697
_exptl_absorpt_correction_T_max 0.9660
_exptl_absorpt_correction_T_min 0.8181
_exptl_absorpt_correction_type empirical
_exptl_absorpt_process_details 'SHELXL-97 (Sheldrick, 1997)'
_exptl_crystal_colour black
_exptl_crystal_density_diffrn 1.392
_exptl_crystal_density_method 'not measured'
_exptl_crystal_description plate
_exptl_crystal_F_000 3168
_exptl_crystal_size_max 0.30
_exptl_crystal_size_mid 0.10
_exptl_crystal_size_min 0.05
_refine_diff_density_max 1.116
_refine_diff_density_min -0.784
_refine_diff_density_rms 0.111
_refine_ls_extinction_method none
_refine_ls_goodness_of_fit_ref 1.049
_refine_ls_hydrogen_treatment constr
_refine_ls_matrix_type full
_refine_ls_number_parameters 409
_refine_ls_number_reflns 8326
_refine_ls_number_restraints 0
_refine_ls_restrained_S_all 1.049
_refine_ls_R_factor_all 0.0786
_refine_ls_R_factor_gt 0.0462
_refine_ls_shift/su_max 0.003
_refine_ls_shift/su_mean 0.000
_refine_ls_structure_factor_coef Fsqd
_refine_ls_weighting_details 'calc w=1/[\s^2^(Fo^2^)+(0.0722P)^2^+0.0000P] where P=(Fo^2^+2Fc^2^)/3'
_refine_ls_weighting_scheme calc
_refine_ls_wR_factor_gt 0.1102
_refine_ls_wR_factor_ref 0.1227
_reflns_number_gt 5868
_reflns_number_total 8326
_reflns_threshold_expression >2sigma(I)
_cod_data_source_file om800294v-file001.cif
_cod_data_source_block m406a
_cod_original_cell_volume 7252.2(2)
_cod_original_sg_symbol_H-M Pbca
_cod_database_code 4071654

loop_
_symmetry_equiv_pos_as_xyz
'x, y, z'
'-x+1/2, -y, z+1/2'
'x+1/2, -y+1/2, -z'
'-x, y+1/2, -z+1/2'
'-x, -y, -z'
'x-1/2, y, -z-1/2'
'-x-1/2, y-1/2, z'
'x, -y-1/2, z-1/2'

loop_
_atom_site_label
_atom_site_type_symbol
_atom_site_fract_x
_atom_site_fract_y
_atom_site_fract_z
_atom_site_U_iso_or_equiv
_atom_site_adp_type
_atom_site_occupancy
_atom_site_symmetry_multiplicity
_atom_site_calc_flag
_atom_site_refinement_flags
Ru1 Ru 0.434743(12) 0.480799(17) 0.651617(8) 0.01707(9) Uani 1 1 d .
Cl1 Cl 0.34000(4) 0.59662(5) 0.65541(3) 0.02459(18) Uani 1 1 d .
Cl2 Cl 0.51955(4) 0.35641(5) 0.64768(3) 0.02487(18) Uani 1 1 d .
P1 P 0.47792(4) 0.51152(5) 0.73415(3) 0.01799(17) Uani 1 1 d .
P2 P 0.36745(4) 0.41662(6) 0.58115(3) 0.02194(18) Uani 1 1 d .
N1 N 0.49826(13) 0.56636(17) 0.62118(9) 0.0234(6) Uani 1 1 d .
N2 N 0.36151(11) 0.39793(15) 0.68963(8) 0.0169(5) Uani 1 1 d .
N3 N 0.53256(14) 0.63139(18) 0.61674(9) 0.0262(6) Uani 1 1 d .
C1 C 0.29655(15) 0.3725(2) 0.66834(11) 0.0205(6) Uani 1 1 d .
C2 C 0.24549(15) 0.3195(2) 0.69404(11) 0.0231(7) Uani 1 1 d .
H2 H 0.2007 0.3010 0.6787 0.028 Uiso 1 1 calc R
C3 C 0.26064(16) 0.2945(2) 0.74150(11) 0.0236(7) Uani 1 1 d .
H3 H 0.2263 0.2588 0.7595 0.028 Uiso 1 1 calc R
C4 C 0.32624(16) 0.3214(2) 0.76333(11) 0.0224(7) Uani 1 1 d .
H4 H 0.3366 0.3050 0.7965 0.027 Uiso 1 1 calc R
C5 C 0.37693(16) 0.37246(19) 0.73672(11) 0.0194(6) Uani 1 1 d .
C6 C 0.44990(16) 0.4003(2) 0.75829(11) 0.0204(6) Uani 1 1 d .
H6A H 0.4880 0.3548 0.7499 0.025 Uiso 1 1 calc R
H6B H 0.4458 0.4032 0.7947 0.025 Uiso 1 1 calc R
C7 C 0.42557(16) 0.5942(2) 0.77497(12) 0.0239(7) Uani 1 1 d .
C8 C 0.42945(18) 0.6896(2) 0.75225(13) 0.0305(8) Uani 1 1 d .
H8A H 0.4035 0.7325 0.7737 0.046 Uiso 1 1 calc R
H8B H 0.4060 0.6891 0.7197 0.046 Uiso 1 1 calc R
H8C H 0.4813 0.7079 0.7489 0.046 Uiso 1 1 calc R
C9 C 0.34456(15) 0.5636(2) 0.77828(11) 0.0246(7) Uani 1 1 d .
H9A H 0.3419 0.5058 0.7959 0.037 Uiso 1 1 calc R
H9B H 0.3244 0.5563 0.7450 0.037 Uiso 1 1 calc R
H9C H 0.3157 0.6091 0.7961 0.037 Uiso 1 1 calc R
C10 C 0.45461(18) 0.5985(2) 0.82803(12) 0.0312(8) Uani 1 1 d .
H10A H 0.4206 0.6343 0.8483 0.047 Uiso 1 1 calc R
H10B H 0.5037 0.6267 0.8283 0.047 Uiso 1 1 calc R
H10C H 0.4581 0.5371 0.8415 0.047 Uiso 1 1 calc R
C11 C 0.58021(16) 0.5204(2) 0.75057(12) 0.0249(7) Uani 1 1 d .
C12 C 0.62808(16) 0.4723(2) 0.71160(12) 0.0290(8) Uani 1 1 d .
H12A H 0.6168 0.4967 0.6789 0.044 Uiso 1 1 calc R
H12B H 0.6174 0.4073 0.7121 0.044 Uiso 1 1 calc R
H12C H 0.6805 0.4821 0.7190 0.044 Uiso 1 1 calc R
C13 C 0.60558(17) 0.6192(2) 0.75000(13) 0.0307(8) Uani 1 1 d .
H13A H 0.5812 0.6522 0.7768 0.046 Uiso 1 1 calc R
H13B H 0.5925 0.6467 0.7183 0.046 Uiso 1 1 calc R
H13C H 0.6593 0.6218 0.7545 0.046 Uiso 1 1 calc R
C14 C 0.59885(17) 0.4770(2) 0.80019(12) 0.0314(8) Uani 1 1 d .
H14A H 0.6520 0.4828 0.8065 0.047 Uiso 1 1 calc R
H14B H 0.5854 0.4129 0.7994 0.047 Uiso 1 1 calc R
H14C H 0.5711 0.5074 0.8264 0.047 Uiso 1 1 calc R
C15 C 0.28076(15) 0.4045(2) 0.61681(11) 0.0234(7) Uani 1 1 d .
H15A H 0.2549 0.4634 0.6181 0.028 Uiso 1 1 calc R
H15B H 0.2479 0.3606 0.6001 0.028 Uiso 1 1 calc R
C16 C 0.34167(17) 0.4882(2) 0.52492(11) 0.0289(8) Uani 1 1 d .
C17 C 0.35646(19) 0.5889(2) 0.53620(13) 0.0392(9) Uani 1 1 d .
H17A H 0.4087 0.5971 0.5446 0.059 Uiso 1 1 calc R
H17B H 0.3256 0.6080 0.5640 0.059 Uiso 1 1 calc R
H17C H 0.3444 0.6253 0.5071 0.059 Uiso 1 1 calc R
C18 C 0.38993(19) 0.4653(3) 0.48047(12) 0.0378(9) Uani 1 1 d .
H18A H 0.3773 0.4048 0.4684 0.057 Uiso 1 1 calc R
H18B H 0.4421 0.4667 0.4902 0.057 Uiso 1 1 calc R
H18C H 0.3814 0.5097 0.4543 0.057 Uiso 1 1 calc R
C19 C 0.26006(18) 0.4792(3) 0.51142(13) 0.0403(9) Uani 1 1 d .
H19A H 0.2492 0.5175 0.4828 0.061 Uiso 1 1 calc R
H19B H 0.2296 0.4984 0.5394 0.061 Uiso 1 1 calc R
H19C H 0.2490 0.4161 0.5034 0.061 Uiso 1 1 calc R
C20 C 0.38223(17) 0.2956(2) 0.55922(11) 0.0269(7) Uani 1 1 d .
C21 C 0.37778(19) 0.2313(2) 0.60426(12) 0.0307(8) Uani 1 1 d .
H21A H 0.3268 0.2292 0.6164 0.046 Uiso 1 1 calc R
H21B H 0.4104 0.2535 0.6304 0.046 Uiso 1 1 calc R
H21C H 0.3933 0.1705 0.5944 0.046 Uiso 1 1 calc R
C22 C 0.32185(19) 0.2625(2) 0.52296(12) 0.0373(8) Uani 1 1 d .
H22A H 0.3300 0.1986 0.5154 0.056 Uiso 1 1 calc R
H22B H 0.3244 0.2980 0.4925 0.056 Uiso 1 1 calc R
H22C H 0.2730 0.2701 0.5381 0.056 Uiso 1 1 calc R
C23 C 0.45902(19) 0.2843(3) 0.53465(12) 0.0366(8) Uani 1 1 d .
H23A H 0.4684 0.2200 0.5285 0.055 Uiso 1 1 calc R
H23B H 0.4974 0.3082 0.5566 0.055 Uiso 1 1 calc R
H23C H 0.4599 0.3174 0.5033 0.055 Uiso 1 1 calc R
C24 C 0.56136(16) 0.7132(2) 0.60910(11) 0.0245(7) Uani 1 1 d .
C25 C 0.63836(17) 0.7380(2) 0.61163(11) 0.0284(7) Uani 1 1 d .
C26 C 0.70192(18) 0.6886(3) 0.62207(12) 0.0389(9) Uani 1 1 d .
H26 H 0.6999 0.6259 0.6294 0.047 Uiso 1 1 calc R
C27 C 0.7692(2) 0.7358(3) 0.62121(13) 0.0513(11) Uani 1 1 d .
H27 H 0.8138 0.7038 0.6274 0.062 Uiso 1 1 calc R
C28 C 0.7724(2) 0.8280(3) 0.61160(14) 0.0551(12) Uani 1 1 d .
H28 H 0.8188 0.8581 0.6124 0.066 Uiso 1 1 calc R
C29 C 0.7098(2) 0.8756(3) 0.60100(12) 0.0456(10) Uani 1 1 d .
H29 H 0.7124 0.9387 0.5947 0.055 Uiso 1 1 calc R
C30 C 0.64227(19) 0.8307(2) 0.59950(11) 0.0312(8) Uani 1 1 d .
C31 C 0.56889(19) 0.8633(2) 0.58752(12) 0.0324(8) Uani 1 1 d .
C32 C 0.5429(2) 0.9472(3) 0.56947(13) 0.0454(10) Uani 1 1 d .
H32 H 0.5759 0.9963 0.5647 0.055 Uiso 1 1 calc R
C33 C 0.4680(3) 0.9562(3) 0.55888(14) 0.0535(11) Uani 1 1 d .
H33 H 0.4500 1.0114 0.5457 0.064 Uiso 1 1 calc R
C34 C 0.4194(2) 0.8859(3) 0.56733(15) 0.0530(11) Uani 1 1 d .
H34 H 0.3683 0.8947 0.5610 0.064 Uiso 1 1 calc R
C35 C 0.44312(18) 0.8026(3) 0.58482(13) 0.0377(9) Uani 1 1 d .
H35 H 0.4090 0.7547 0.5902 0.045 Uiso 1 1 calc R
C36 C 0.51860(18) 0.7911(2) 0.59433(11) 0.0282(7) Uani 1 1 d .

loop_
_atom_site_aniso_label
_atom_site_aniso_U_11
_atom_site_aniso_U_22
_atom_site_aniso_U_33
_atom_site_aniso_U_23
_atom_site_aniso_U_13
_atom_site_aniso_U_12
Ru1 0.01532(13) 0.01802(15) 0.01786(14) 0.00263(10) 0.00131(9) 0.00076(9)
Cl1 0.0231(4) 0.0246(4) 0.0260(4) 0.0023(3) -0.0017(3) 0.0062(3)
Cl2 0.0220(4) 0.0247(4) 0.0280(4) -0.0036(3) -0.0003(3) 0.0060(3)
P1 0.0165(4) 0.0166(4) 0.0208(4) 0.0009(3) -0.0021(3) 0.0018(3)
P2 0.0206(4) 0.0277(4) 0.0176(4) 0.0012(3) 0.0004(3) -0.0008(3)
N1 0.0188(13) 0.0205(14) 0.0308(15) 0.0058(12) -0.0021(11) 0.0009(11)
N2 0.0169(11) 0.0159(12) 0.0179(12) -0.0005(10) 0.0015(10) 0.0000(10)
N3 0.0238(13) 0.0324(16) 0.0225(15) 0.0016(12) 0.0007(11) -0.0023(13)
C1 0.0211(15) 0.0171(15) 0.0233(16) -0.0034(13) 0.0011(12) 0.0043(12)
C2 0.0177(14) 0.0233(16) 0.0283(17) 0.0018(14) 0.0019(13) -0.0012(12)
C3 0.0235(16) 0.0185(15) 0.0287(17) 0.0005(14) 0.0072(13) -0.0023(13)
C4 0.0307(16) 0.0202(16) 0.0162(15) 0.0030(13) 0.0056(13) 0.0026(13)
C5 0.0213(15) 0.0150(14) 0.0220(16) 0.0001(12) -0.0017(12) 0.0025(12)
C6 0.0234(15) 0.0188(16) 0.0190(16) 0.0029(13) -0.0017(12) -0.0002(12)
C7 0.0241(15) 0.0218(16) 0.0256(17) -0.0031(14) -0.0034(13) 0.0040(13)
C8 0.0309(18) 0.0195(17) 0.041(2) -0.0029(15) -0.0071(15) 0.0036(14)
C9 0.0252(16) 0.0240(17) 0.0247(17) -0.0058(14) 0.0020(13) 0.0065(13)
C10 0.0314(17) 0.035(2) 0.0278(18) -0.0162(16) -0.0028(14) 0.0050(15)
C11 0.0170(15) 0.0256(17) 0.0322(18) 0.0007(15) -0.0054(13) -0.0020(13)
C12 0.0158(14) 0.0317(19) 0.040(2) 0.0020(15) -0.0009(13) 0.0028(13)
C13 0.0226(16) 0.0300(18) 0.039(2) 0.0004(16) -0.0071(14) -0.0042(14)
C14 0.0233(16) 0.039(2) 0.0324(19) 0.0047(16) -0.0053(14) 0.0048(15)
C15 0.0188(14) 0.0310(18) 0.0203(16) -0.0029(14) -0.0033(12) -0.0016(13)
C16 0.0301(18) 0.041(2) 0.0159(16) 0.0061(14) -0.0030(13) -0.0001(15)
C17 0.044(2) 0.040(2) 0.034(2) 0.0155(17) 0.0014(16) 0.0020(17)
C18 0.043(2) 0.046(2) 0.0243(18) 0.0030(16) 0.0015(15) -0.0103(18)
C19 0.0327(19) 0.059(3) 0.0290(19) 0.0178(18) -0.0093(15) 0.0013(18)
C20 0.0347(17) 0.0264(17) 0.0196(16) -0.0042(14) 0.0042(13) -0.0025(14)
C21 0.0377(19) 0.0245(17) 0.0297(18) -0.0060(15) -0.0025(15) -0.0005(15)
C22 0.045(2) 0.039(2) 0.0273(18) -0.0036(16) -0.0044(16) -0.0097(17)
C23 0.0400(19) 0.040(2) 0.030(2) -0.0100(17) 0.0069(15) -0.0019(17)
C24 0.0287(17) 0.0247(17) 0.0203(16) 0.0026(14) 0.0013(13) -0.0059(14)
C25 0.0308(17) 0.040(2) 0.0140(15) 0.0053(14) -0.0020(13) -0.0093(15)
C26 0.0325(19) 0.058(2) 0.0264(18) 0.0169(18) -0.0059(15) -0.0061(18)
C27 0.0278(19) 0.094(4) 0.032(2) 0.017(2) -0.0074(16) -0.003(2)
C28 0.047(2) 0.086(3) 0.032(2) 0.020(2) -0.0020(18) -0.038(2)
C29 0.054(2) 0.062(3) 0.0207(18) 0.0100(18) -0.0108(17) -0.033(2)
C30 0.0398(19) 0.039(2) 0.0151(16) 0.0009(15) 0.0008(14) -0.0170(16)
C31 0.048(2) 0.0318(19) 0.0171(17) 0.0003(15) 0.0070(14) -0.0060(16)
C32 0.083(3) 0.0261(19) 0.027(2) -0.0030(17) 0.015(2) -0.002(2)
C33 0.069(3) 0.053(3) 0.039(2) 0.009(2) 0.016(2) 0.030(2)
C34 0.051(2) 0.063(3) 0.045(2) 0.010(2) 0.0174(19) 0.024(2)
C35 0.0352(19) 0.043(2) 0.035(2) -0.0001(18) 0.0119(16) 0.0099(17)
C36 0.0355(18) 0.0329(19) 0.0163(16) -0.0019(14) 0.0045(13) -0.0041(16)

loop_
_atom_type_symbol
_atom_type_description
_atom_type_scat_dispersion_real
_atom_type_scat_dispersion_imag
_atom_type_scat_source
C C 0.0033 0.0016 'International Tables Vol C Tables 4.2.6.8 and 6.1.1.4'
H H 0.0000 0.0000 'International Tables Vol C Tables 4.2.6.8 and 6.1.1.4'
N N 0.0061 0.0033 'International Tables Vol C Tables 4.2.6.8 and 6.1.1.4'
P P 0.1023 0.0942 'International Tables Vol C Tables 4.2.6.8 and 6.1.1.4'
Cl Cl 0.1484 0.1585 'International Tables Vol C Tables 4.2.6.8 and 6.1.1.4'
Ru Ru -1.2594 0.8363 'International Tables Vol C Tables 4.2.6.8 and 6.1.1.4'

loop_
_geom_angle_atom_site_label_1
_geom_angle_atom_site_label_2
_geom_angle_atom_site_label_3
_geom_angle
N1 Ru1 N2 174.07(10)
N1 Ru1 Cl2 96.08(7)
N2 Ru1 Cl2 88.65(6)
N1 Ru1 P1 94.69(8)
N2 Ru1 P1 81.80(7)
Cl2 Ru1 P1 88.80(3)
N1 Ru1 Cl1 88.53(7)
N2 Ru1 Cl1 86.90(6)
Cl2 Ru1 Cl1 174.81(3)
P1 Ru1 Cl1 93.21(3)
N1 Ru1 P2 102.68(8)
N2 Ru1 P2 80.91(7)
Cl2 Ru1 P2 89.16(3)
P1 Ru1 P2 162.63(3)
Cl1 Ru1 P2 87.50(3)
C6 P1 C7 103.36(14)
C6 P1 C11 104.21(14)
C7 P1 C11 107.58(14)
C6 P1 Ru1 94.14(10)
C7 P1 Ru1 119.99(10)
C11 P1 Ru1 122.91(11)
C15 P2 C20 100.98(14)
C15 P2 C16 105.29(14)
C20 P2 C16 107.80(14)
C15 P2 Ru1 92.90(10)
C20 P2 Ru1 122.45(10)
C16 P2 Ru1 121.76(11)
N3 N1 Ru1 158.3(2)
C5 N2 C1 119.9(2)
C5 N2 Ru1 119.90(18)
C1 N2 Ru1 120.15(19)
N1 N3 C24 170.1(3)
N2 C1 C2 120.9(3)
N2 C1 C15 118.1(2)
C2 C1 C15 121.0(3)
C3 C2 C1 119.3(3)
C3 C2 H2 120.4
C1 C2 H2 120.4
C2 C3 C4 119.8(3)
C2 C3 H3 120.1
C4 C3 H3 120.1
C3 C4 C5 120.0(3)
C3 C4 H4 120.0
C5 C4 H4 120.0
N2 C5 C4 120.2(3)
N2 C5 C6 118.0(2)
C4 C5 C6 121.8(3)
C5 C6 P1 110.4(2)
C5 C6 H6A 109.6
P1 C6 H6A 109.6
C5 C6 H6B 109.6
P1 C6 H6B 109.6
H6A C6 H6B 108.1
C10 C7 C9 106.5(3)
C10 C7 C8 108.8(3)
C9 C7 C8 109.7(2)
C10 C7 P1 113.7(2)
C9 C7 P1 108.6(2)
C8 C7 P1 109.5(2)
C7 C8 H8A 109.5
C7 C8 H8B 109.5
H8A C8 H8B 109.5
C7 C8 H8C 109.5
H8A C8 H8C 109.5
H8B C8 H8C 109.5
C7 C9 H9A 109.5
C7 C9 H9B 109.5
H9A C9 H9B 109.5
C7 C9 H9C 109.5
H9A C9 H9C 109.5
H9B C9 H9C 109.5
C7 C10 H10A 109.5
C7 C10 H10B 109.5
H10A C10 H10B 109.5
C7 C10 H10C 109.5
H10A C10 H10C 109.5
H10B C10 H10C 109.5
C14 C11 C13 110.1(3)
C14 C11 C12 106.6(3)
C13 C11 C12 105.4(3)
C14 C11 P1 113.0(2)
C13 C11 P1 110.7(2)
C12 C11 P1 110.6(2)
C11 C12 H12A 109.5
C11 C12 H12B 109.5
H12A C12 H12B 109.5
C11 C12 H12C 109.5
H12A C12 H12C 109.5
H12B C12 H12C 109.5
C11 C13 H13A 109.5
C11 C13 H13B 109.5
H13A C13 H13B 109.5
C11 C13 H13C 109.5
H13A C13 H13C 109.5
H13B C13 H13C 109.5
C11 C14 H14A 109.5
C11 C14 H14B 109.5
H14A C14 H14B 109.5
C11 C14 H14C 109.5
H14A C14 H14C 109.5
H14B C14 H14C 109.5
C1 C15 P2 110.83(19)
C1 C15 H15A 109.5
P2 C15 H15A 109.5
C1 C15 H15B 109.5
P2 C15 H15B 109.5
H15A C15 H15B 108.1
C19 C16 C18 110.1(3)
C19 C16 C17 107.4(3)
C18 C16 C17 105.7(3)
C19 C16 P2 112.3(2)
C18 C16 P2 111.5(2)
C17 C16 P2 109.5(2)
C16 C17 H17A 109.5
C16 C17 H17B 109.5
H17A C17 H17B 109.5
C16 C17 H17C 109.5
H17A C17 H17C 109.5
H17B C17 H17C 109.5
C16 C18 H18A 109.5
C16 C18 H18B 109.5
H18A C18 H18B 109.5
C16 C18 H18C 109.5
H18A C18 H18C 109.5
H18B C18 H18C 109.5
C16 C19 H19A 109.5
C16 C19 H19B 109.5
H19A C19 H19B 109.5
C16 C19 H19C 109.5
H19A C19 H19C 109.5
H19B C19 H19C 109.5
C22 C20 C23 108.9(3)
C22 C20 C21 105.6(3)
C23 C20 C21 108.6(3)
C22 C20 P2 113.3(2)
C23 C20 P2 111.2(2)
C21 C20 P2 108.9(2)
C20 C21 H21A 109.5
C20 C21 H21B 109.5
H21A C21 H21B 109.5
C20 C21 H21C 109.5
H21A C21 H21C 109.5
H21B C21 H21C 109.5
C20 C22 H22A 109.5
C20 C22 H22B 109.5
H22A C22 H22B 109.5
C20 C22 H22C 109.5
H22A C22 H22C 109.5
H22B C22 H22C 109.5
C20 C23 H23A 109.5
C20 C23 H23B 109.5
H23A C23 H23B 109.5
C20 C23 H23C 109.5
H23A C23 H23C 109.5
H23B C23 H23C 109.5
N3 C24 C25 126.9(3)
N3 C24 C36 123.9(3)
C25 C24 C36 109.1(3)
C26 C25 C30 121.1(3)
C26 C25 C24 132.4(3)
C30 C25 C24 106.5(3)
C25 C26 C27 116.9(4)
C25 C26 H26 121.6
C27 C26 H26 121.6
C28 C27 C26 121.9(4)
C28 C27 H27 119.1
C26 C27 H27 119.1
C29 C28 C27 120.8(3)
C29 C28 H28 119.6
C27 C28 H28 119.6
C28 C29 C30 119.2(4)
C28 C29 H29 120.4
C30 C29 H29 120.4
C29 C30 C25 120.1(3)
C29 C30 C31 130.7(3)
C25 C30 C31 109.3(3)
C32 C31 C36 119.6(3)
C32 C31 C30 132.4(3)
C36 C31 C30 107.9(3)
C33 C32 C31 118.7(4)
C33 C32 H32 120.7
C31 C32 H32 120.7
C34 C33 C32 120.8(4)
C34 C33 H33 119.6
C32 C33 H33 119.6
C33 C34 C35 122.0(4)
C33 C34 H34 119.0
C35 C34 H34 119.0
C34 C35 C36 118.1(4)
C34 C35 H35 120.9
C36 C35 H35 120.9
C35 C36 C31 120.7(3)
C35 C36 C24 132.1(3)
C31 C36 C24 107.2(3)

loop_
_geom_bond_atom_site_label_1
_geom_bond_atom_site_label_2
_geom_bond_distance
Ru1 N1 1.898(3)
Ru1 N2 2.078(2)
Ru1 Cl2 2.3978(7)
Ru1 P1 2.4129(8)
Ru1 Cl1 2.4251(7)
Ru1 P2 2.4560(8)
P1 C6 1.842(3)
P1 C7 1.902(3)
P1 C11 1.907(3)
P2 C15 1.850(3)
P2 C20 1.906(3)
P2 C16 1.914(3)
N1 N3 1.151(3)
N2 C5 1.360(4)
N2 C1 1.362(3)
N3 C24 1.334(4)
C1 C2 1.398(4)
C1 C15 1.502(4)
C2 C3 1.367(4)
C2 H2 0.9500
C3 C4 1.384(4)
C3 H3 0.9500
C4 C5 1.389(4)
C4 H4 0.9500
C5 C6 1.501(4)
C6 H6A 0.9900
C6 H6B 0.9900
C7 C10 1.532(4)
C7 C9 1.536(4)
C7 C8 1.542(4)
C8 H8A 0.9800
C8 H8B 0.9800
C8 H8C 0.9800
C9 H9A 0.9800
C9 H9B 0.9800
C9 H9C 0.9800
C10 H10A 0.9800
C10 H10B 0.9800
C10 H10C 0.9800
C11 C14 1.529(4)
C11 C13 1.532(4)
C11 C12 1.540(4)
C12 H12A 0.9800
C12 H12B 0.9800
C12 H12C 0.9800
C13 H13A 0.9800
C13 H13B 0.9800
C13 H13C 0.9800
C14 H14A 0.9800
C14 H14B 0.9800
C14 H14C 0.9800
C15 H15A 0.9900
C15 H15B 0.9900
C16 C19 1.526(4)
C16 C18 1.526(4)
C16 C17 1.544(5)
C17 H17A 0.9800
C17 H17B 0.9800
C17 H17C 0.9800
C18 H18A 0.9800
C18 H18B 0.9800
C18 H18C 0.9800
C19 H19A 0.9800
C19 H19B 0.9800
C19 H19C 0.9800
C20 C22 1.548(4)
C20 C23 1.549(4)
C20 C21 1.550(4)
C21 H21A 0.9800
C21 H21B 0.9800
C21 H21C 0.9800
C22 H22A 0.9800
C22 H22B 0.9800
C22 H22C 0.9800
C23 H23A 0.9800
C23 H23B 0.9800
C23 H23C 0.9800
C24 C25 1.441(4)
C24 C36 1.444(4)
C25 C26 1.390(5)
C25 C30 1.413(4)
C26 C27 1.402(5)
C26 H26 0.9500
C27 C28 1.390(6)
C27 H27 0.9500
C28 C29 1.364(6)
C28 H28 0.9500
C29 C30 1.391(4)
C29 H29 0.9500
C30 C31 1.448(5)
C31 C32 1.414(5)
C31 C36 1.415(5)
C32 C33 1.390(6)
C32 H32 0.9500
C33 C34 1.381(6)
C33 H33 0.9500
C34 C35 1.388(5)
C34 H34 0.9500
C35 C36 1.399(4)
C35 H35 0.9500

loop_
_geom_torsion_atom_site_label_1
_geom_torsion_atom_site_label_2
_geom_torsion_atom_site_label_3
_geom_torsion_atom_site_label_4
_geom_torsion
N1 Ru1 P1 C6 -156.39(12)
N2 Ru1 P1 C6 28.42(11)
Cl2 Ru1 P1 C6 -60.39(10)
Cl1 Ru1 P1 C6 114.82(10)
P2 Ru1 P1 C6 22.93(14)
N1 Ru1 P1 C7 95.59(13)
N2 Ru1 P1 C7 -79.60(13)
Cl2 Ru1 P1 C7 -168.41(12)
Cl1 Ru1 P1 C7 6.80(12)
P2 Ru1 P1 C7 -85.09(15)
N1 Ru1 P1 C11 -46.51(14)
N2 Ru1 P1 C11 138.30(14)
Cl2 Ru1 P1 C11 49.49(12)
Cl1 Ru1 P1 C11 -135.30(12)
P2 Ru1 P1 C11 132.81(14)
N1 Ru1 P2 C15 -144.51(13)
N2 Ru1 P2 C15 30.68(12)
Cl2 Ru1 P2 C15 119.45(10)
P1 Ru1 P2 C15 36.18(15)
Cl1 Ru1 P2 C15 -56.58(10)
N1 Ru1 P2 C20 110.53(14)
N2 Ru1 P2 C20 -74.28(13)
Cl2 Ru1 P2 C20 14.48(12)
P1 Ru1 P2 C20 -68.78(15)
Cl1 Ru1 P2 C20 -161.54(12)
N1 Ru1 P2 C16 -34.51(14)
N2 Ru1 P2 C16 140.68(13)
Cl2 Ru1 P2 C16 -130.55(12)
P1 Ru1 P2 C16 146.18(13)
Cl1 Ru1 P2 C16 53.42(12)
Cl2 Ru1 N1 N3 -121.9(6)
P1 Ru1 N1 N3 -32.6(6)
Cl1 Ru1 N1 N3 60.5(6)
P2 Ru1 N1 N3 147.6(6)
Cl2 Ru1 N2 C5 70.4(2)
P1 Ru1 N2 C5 -18.55(19)
Cl1 Ru1 N2 C5 -112.2(2)
P2 Ru1 N2 C5 159.8(2)
Cl2 Ru1 N2 C1 -112.6(2)
P1 Ru1 N2 C1 158.4(2)
Cl1 Ru1 N2 C1 64.7(2)
P2 Ru1 N2 C1 -23.24(19)
C5 N2 C1 C2 -0.7(4)
Ru1 N2 C1 C2 -177.7(2)
C5 N2 C1 C15 178.2(3)
Ru1 N2 C1 C15 1.2(3)
N2 C1 C2 C3 1.3(4)
C15 C1 C2 C3 -177.6(3)
C1 C2 C3 C4 -0.4(4)
C2 C3 C4 C5 -1.0(4)
C1 N2 C5 C4 -0.7(4)
Ru1 N2 C5 C4 176.3(2)
C1 N2 C5 C6 178.7(2)
Ru1 N2 C5 C6 -4.4(3)
C3 C4 C5 N2 1.6(4)
C3 C4 C5 C6 -177.8(3)
N2 C5 C6 P1 33.7(3)
C4 C5 C6 P1 -146.9(2)
C7 P1 C6 C5 82.8(2)
C11 P1 C6 C5 -164.9(2)
Ru1 P1 C6 C5 -39.4(2)
C6 P1 C7 C10 70.6(2)
C11 P1 C7 C10 -39.3(3)
Ru1 P1 C7 C10 173.50(19)
C6 P1 C7 C9 -47.7(2)
C11 P1 C7 C9 -157.6(2)
Ru1 P1 C7 C9 55.1(2)
C6 P1 C7 C8 -167.5(2)
C11 P1 C7 C8 82.6(2)
Ru1 P1 C7 C8 -64.6(2)
C6 P1 C11 C14 -35.8(3)
C7 P1 C11 C14 73.5(3)
Ru1 P1 C11 C14 -140.5(2)
C6 P1 C11 C13 -159.9(2)
C7 P1 C11 C13 -50.6(3)
Ru1 P1 C11 C13 95.5(2)
C6 P1 C11 C12 83.6(2)
C7 P1 C11 C12 -167.2(2)
Ru1 P1 C11 C12 -21.1(3)
N2 C1 C15 P2 31.4(3)
C2 C1 C15 P2 -149.6(2)
C20 P2 C15 C1 83.7(2)
C16 P2 C15 C1 -164.2(2)
Ru1 P2 C15 C1 -40.1(2)
C15 P2 C16 C19 -26.1(3)
C20 P2 C16 C19 81.1(3)
Ru1 P2 C16 C19 -129.4(2)
C15 P2 C16 C18 -150.2(2)
C20 P2 C16 C18 -43.1(3)
Ru1 P2 C16 C18 106.4(2)
C15 P2 C16 C17 93.1(2)
C20 P2 C16 C17 -159.7(2)
Ru1 P2 C16 C17 -10.3(3)
C15 P2 C20 C22 65.7(2)
C16 P2 C20 C22 -44.5(3)
Ru1 P2 C20 C22 166.30(18)
C15 P2 C20 C23 -171.2(2)
C16 P2 C20 C23 78.6(2)
Ru1 P2 C20 C23 -70.6(2)
C15 P2 C20 C21 -51.6(2)
C16 P2 C20 C21 -161.7(2)
Ru1 P2 C20 C21 49.0(2)
N3 C24 C25 C26 -0.1(6)
C36 C24 C25 C26 -177.3(3)
N3 C24 C25 C30 178.4(3)
C36 C24 C25 C30 1.2(3)
C30 C25 C26 C27 1.6(5)
C24 C25 C26 C27 180.0(3)
C25 C26 C27 C28 1.5(5)
C26 C27 C28 C29 -2.1(6)
C27 C28 C29 C30 -0.5(6)
C28 C29 C30 C25 3.6(5)
C28 C29 C30 C31 -177.3(3)
C26 C25 C30 C29 -4.2(5)
C24 C25 C30 C29 177.0(3)
C26 C25 C30 C31 176.5(3)
C24 C25 C30 C31 -2.2(3)
C29 C30 C31 C32 6.6(6)
C25 C30 C31 C32 -174.2(4)
C29 C30 C31 C36 -176.7(3)
C25 C30 C31 C36 2.5(4)
C36 C31 C32 C33 0.0(5)
C30 C31 C32 C33 176.4(4)
C31 C32 C33 C34 2.1(6)
C32 C33 C34 C35 -2.5(6)
C33 C34 C35 C36 0.5(6)
C34 C35 C36 C31 1.7(5)
C34 C35 C36 C24 -175.1(3)
C32 C31 C36 C35 -2.0(5)
C30 C31 C36 C35 -179.2(3)
C32 C31 C36 C24 175.5(3)
C30 C31 C36 C24 -1.7(3)
N3 C24 C36 C35 0.1(5)
C25 C24 C36 C35 177.4(3)
N3 C24 C36 C31 -177.0(3)
C25 C24 C36 C31 0.3(4)
